data_4129093
loop_
_publ_author_name
'Heskia, Alice'
'Maris, Thierry'
'Aguiar, Pedro M.'
'Wuest, James D.'

_publ_section_title
;
 Building Large Structures with Curved Aromatic Surfaces by Complexing
 Metals with Phosphangulene.
;
_journal_name_full 'Journal of the American Chemical Society'
_journal_paper_doi 10.1021/jacs.9b08179
_journal_year 2019
_chemical_formula_moiety '2(C26 H17 Ag F3 O6 P S)'
_chemical_formula_sum 'C52 H34 Ag2 F6 O12 P2 S2'
_chemical_formula_weight 1306.59
_space_group_crystal_system monoclinic
_space_group_IT_number 14
_space_group_name_Hall '-P 2ybc'
_space_group_name_H-M_alt 'P 1 21/c 1'
_atom_sites_solution_hydrogens geom
_atom_sites_solution_primary dual
_audit_creation_date 2019-07-23
_audit_creation_method
;
Olex2 1.2
(compiled 2018.05.29 svn.r3508 for OlexSys, GUI svn.r5506)
;
_cell_angle_alpha 90
_cell_angle_beta 104.999(2)
_cell_angle_gamma 90
_cell_formula_units_Z 4
_cell_length_a 21.711(1)
_cell_length_b 11.6334(6)
_cell_length_c 20.2589(10)
_cell_measurement_reflns_used 9926
_cell_measurement_temperature 150
_cell_measurement_theta_max 57.200
_cell_measurement_theta_min 3.781
_cell_volume 4942.5(4)
_computing_cell_refinement
'SAINT (2013) V8.38A; Integration Software for Single Crystal Data. Bruker AXS Inc., Madison, WI 53719-1173.'
_computing_data_collection
;
APEX 2 (2013) Bruker AXS Inc., Madison, WI 53719-1173.
;
_computing_data_reduction
'SAINT (2013) V8.38A; Integration Software for Single Crystal Data. Bruker AXS Inc., Madison, WI 53719-1173.'
_computing_molecular_graphics 'Olex2 (Dolomanov et al., 2009)'
_computing_publication_material 'Olex2 (Dolomanov et al., 2009)'
_computing_structure_refinement 'XL (Sheldrick, 2008)'
_computing_structure_solution 'XT (Sheldrick, 2015)'
_diffrn_ambient_temperature 150
_diffrn_detector 'CMOS Area detector'
_diffrn_detector_area_resol_mean 10.24
_diffrn_detector_type 'Bruker Photon 100 CMOS Detector'
_diffrn_measured_fraction_theta_full 0.995
_diffrn_measured_fraction_theta_max 0.986
_diffrn_measurement_device 'k-geometry diffractometer'
_diffrn_measurement_device_type 'Bruker Venture Metaljet'
_diffrn_measurement_method '\w and \f scans'
_diffrn_radiation_collimation 'Focusing mirrors'
_diffrn_radiation_monochromator 'Helios MX Mirror Optics'
_diffrn_radiation_probe x-ray
_diffrn_radiation_type GaK\a
_diffrn_radiation_wavelength 1.34139
_diffrn_reflns_av_R_equivalents 0.0591
_diffrn_reflns_av_unetI/netI 0.0374
_diffrn_reflns_Laue_measured_fraction_full 0.995
_diffrn_reflns_Laue_measured_fraction_max 0.986
_diffrn_reflns_limit_h_max 26
_diffrn_reflns_limit_h_min -27
_diffrn_reflns_limit_k_max 14
_diffrn_reflns_limit_k_min -14
_diffrn_reflns_limit_l_max 25
_diffrn_reflns_limit_l_min -25
_diffrn_reflns_number 60590
_diffrn_reflns_point_group_measured_fraction_full 0.995
_diffrn_reflns_point_group_measured_fraction_max 0.986
_diffrn_reflns_theta_full 53.594
_diffrn_reflns_theta_max 57.509
_diffrn_reflns_theta_min 1.833
_diffrn_source 'Metal Jet'
_diffrn_source_target Ga
_diffrn_source_type 'Gallium Liquid Metal Jet Source'
_exptl_absorpt_coefficient_mu 5.754
_exptl_absorpt_correction_T_max 0.3709
_exptl_absorpt_correction_T_min 0.1917
_exptl_absorpt_correction_type multi-scan
_exptl_absorpt_process_details
'SADABS-2016/2 (Bruker,2016/2) was used for absorption correction. wR2(int) was 0.1461 before and 0.0921 after correction. The Ratio of minimum to maximum transmission is 0.5169. The \l/2 correction factor is Not present.'
_exptl_crystal_colour 'clear light colourless'
_exptl_crystal_colour_lustre clear
_exptl_crystal_colour_modifier light
_exptl_crystal_colour_primary colourless
_exptl_crystal_density_diffrn 1.756
_exptl_crystal_description Platelet
_exptl_crystal_F_000 2608
_exptl_crystal_size_max 0.21
_exptl_crystal_size_mid 0.08
_exptl_crystal_size_min 0.05
_refine_diff_density_max 1.641
_refine_diff_density_min -2.000
_refine_diff_density_rms 0.133
_refine_ls_extinction_coef 0.00024(5)
_refine_ls_extinction_expression Fc^*^=kFc[1+0.001xFc^2^\l^3^/sin(2\q)]^-1/4^
_refine_ls_extinction_method 'SHELXL-2018/3 (Sheldrick 2018)'
_refine_ls_goodness_of_fit_ref 1.086
_refine_ls_hydrogen_treatment constr
_refine_ls_matrix_type full
_refine_ls_number_parameters 737
_refine_ls_number_reflns 10157
_refine_ls_number_restraints 519
_refine_ls_restrained_S_all 1.100
_refine_ls_R_factor_all 0.0852
_refine_ls_R_factor_gt 0.0709
_refine_ls_shift/su_max 0.003
_refine_ls_shift/su_mean 0.000
_refine_ls_structure_factor_coef Fsqd
_refine_ls_weighting_details 'w=1/[\s^2^(Fo^2^)+(0.0990P)^2^+15.8138P] where P=(Fo^2^+2Fc^2^)/3'
_refine_ls_weighting_scheme calc
_refine_ls_wR_factor_gt 0.1913
_refine_ls_wR_factor_ref 0.2074
_reflns_Friedel_coverage 0.000
_reflns_number_gt 8289
_reflns_number_total 10157
_reflns_threshold_expression 'I > 2\s(I)'
_cod_data_source_file ja9b08179_si_004.cif
_cod_data_source_block jw2062
_cod_depositor_comments
;
The following automatic conversions were performed:

data item '_diffrn_radiation_probe' value 'X-ray' was changed to
'x-ray' in accordance with the
/home/data/users/saulius/crontab/automatic-downloads/rss-feeds/ACS/lib/dictionaries/cif_core.dic
dictionary named 'cif_core.dic' version 2.4.2 last updated on
2011-04-26.

Automatic conversion script
Id: cif_fix_values 6909 2019-04-08 15:41:33Z antanas 
;
_cod_database_code 4129093
_shelx_shelxl_version_number 2018/3
_shelx_space_group_comment
;
The symmetry employed for this shelxl refinement is uniquely defined
by the following loop, which should always be used as a source of
symmetry information in preference to the above space-group names.
They are only intended as comments.
;
_shelx_estimated_absorpt_t_max 0.762
_shelx_estimated_absorpt_t_min 0.378
_olex2_refinement_description
;
1. Fixed Uiso
 At 1.2 times of:
  All C(H) groups
 At 1.5 times of:
  All C(H,H,H) groups
2. Restrained distances
 C24B-C26B
 1.55 with sigma of 0.005
 C26B-C23B \\sim C26B-C25B
 with sigma of 0.02
 S1B-O4B \\sim S1B-O5B \\sim S1B-O6B
 with sigma of 0.005
 C19B-F2B \\sim C19B-F3B
 with sigma of 0.005
3. Restrained planarity
 C20B, C21B, C22B, C23B, C24B, C25B, C26B
 with sigma of 0.1
4. Uiso/Uaniso restraints and constraints
C20A \\sim C21A \\sim C22A \\sim C23A \\sim C24A \\sim C25A \\sim C26A \\sim
C20B \\sim C21B \\sim C22B \\sim C23B \\sim C24B \\sim C25B \\sim C26B: within
2A with sigma of 0.005 and sigma for terminal atoms of 0.02
S1B \\sim O4B \\sim O5B \\sim O6B \\sim C19B \\sim F1B \\sim F2B \\sim F3B
\\sim S1C \\sim O4C \\sim O5C \\sim O6C \\sim C19C \\sim F1C \\sim F2C \\sim
F3C: within 2A with sigma of 0.005 and sigma for terminal atoms of 0.02
Uanis(S1B) \\sim Ueq, Uanis(O4B) \\sim Ueq, Uanis(O5B) \\sim Ueq, Uanis(O6B)
\\sim Ueq, Uanis(C19B) \\sim Ueq, Uanis(F1B) \\sim Ueq, Uanis(F2B) \\sim Ueq,
Uanis(F3B) \\sim Ueq, Uanis(S1C) \\sim Ueq, Uanis(O4C) \\sim Ueq, Uanis(O5C)
\\sim Ueq, Uanis(O6C) \\sim Ueq, Uanis(C19C) \\sim Ueq, Uanis(F1C) \\sim Ueq,
Uanis(F2C) \\sim Ueq, Uanis(F3C) \\sim Ueq: with sigma of 0.002 and sigma for
terminal atoms of 0.004
5. Same fragment restrains
{S1A, O4A, O5A, O6A, C19A, F1A, F2A, F3A} sigma for 1-2: 0.005, 1-3: 0.04
as
{S1B, O4B, O5B, O6B, C19B, F1B, F2B, F3B}
{S1A, O4A, O5A, O6A, C19A, F1A, F2A, F3A} sigma for 1-2: 0.005, 1-3: 0.04
as
{S1C, O4C, O5C, O6C, C19C, F1C, F2C, F3C}
6. Others
 Sof(S1C)=Sof(O4C)=Sof(O5C)=Sof(O6C)=Sof(C19C)=Sof(F1C)=Sof(F2C)=Sof(F3C)=1-
 FVAR(1)
 Sof(S1B)=Sof(O4B)=Sof(O5B)=Sof(O6B)=Sof(C19B)=Sof(F1B)=Sof(F2B)=Sof(F3B)=
 FVAR(1)
7.a Aromatic/amide H refined with riding coordinates:
 C3A(H3A), C4A(H4A), C5A(H5A), C9A(H9A), C10A(H10A), C11A(H11A), C15A(H15A),
 C16A(H16A), C17A(H17A), C20A(H20A), C21A(H21A), C22A(H22A), C23A(H23A),
 C25A(H25A), C3B(H3B), C4B(H4B), C5B(H5B), C9B(H9B), C10B(H10B), C11B(H11B),
 C15B(H15B), C16B(H16B), C17B(H17B), C20B(H20B), C21B(H21B), C22B(H22B),
 C23B(H23B), C25B(H25B)
7.b Fitted hexagon refined as free rotating group:
 C20A(C21A,C22A,C23A,C24A,C25A), C20B(C21B,C22B,C23B,C24B,C25B)
7.c Idealised Me refined as rotating group:
 C26A(H26A,H26B,H26C), C26B(H26D,H26E,H26F)
;
_olex2_submission_special_instructions 'No special instructions were received'

loop_
_space_group_symop_operation_xyz
'x, y, z'
'-x, y+1/2, -z+1/2'
'-x, -y, -z'
'x, -y-1/2, z-1/2'

loop_
_atom_site_label
_atom_site_type_symbol
_atom_site_fract_x
_atom_site_fract_y
_atom_site_fract_z
_atom_site_U_iso_or_equiv
_atom_site_adp_type
_atom_site_occupancy
_atom_site_site_symmetry_order
_atom_site_calc_flag
_atom_site_refinement_flags_posn
_atom_site_refinement_flags_adp
_atom_site_refinement_flags_occupancy
_atom_site_disorder_assembly
_atom_site_disorder_group
Ag1A Ag 0.42608(2) 0.64300(4) 0.40423(2) 0.05398(17) Uani 1 1 d . . . . .
P1A P 0.33115(7) 0.74155(14) 0.40917(8) 0.0505(3) Uani 1 1 d . . . . .
O1A O 0.2171(2) 0.6759(5) 0.2968(3) 0.0792(14) Uani 1 1 d . . . . .
O2A O 0.3478(2) 0.9949(4) 0.3942(2) 0.0636(11) Uani 1 1 d . . . . .
O3A O 0.2968(2) 0.7056(4) 0.5414(3) 0.0686(12) Uani 1 1 d . . . . .
S1A S 0.50679(6) 0.62663(12) 0.56635(7) 0.0500(3) Uani 1 1 d D . . . .
O4A O 0.51830(19) 0.6312(4) 0.49939(17) 0.0573(10) Uani 1 1 d D . . . .
O5A O 0.44110(16) 0.6157(4) 0.5671(3) 0.0703(13) Uani 1 1 d D . . . .
O6A O 0.55109(18) 0.5541(3) 0.61373(19) 0.0580(10) Uani 1 1 d D . . . .
C19A C 0.5289(2) 0.7694(6) 0.5993(3) 0.0684(17) Uani 1 1 d D . . . .
F1A F 0.4976(3) 0.8498(4) 0.5577(3) 0.1044(18) Uani 1 1 d D . . . .
F2A F 0.59084(19) 0.7873(4) 0.6070(2) 0.0842(13) Uani 1 1 d D . . . .
F3A F 0.5186(3) 0.7840(5) 0.6605(3) 0.1023(17) Uani 1 1 d D . . . .
C1A C 0.2619(3) 0.6716(6) 0.4206(4) 0.0636(17) Uani 1 1 d . . . . .
C2A C 0.2128(3) 0.6429(6) 0.3606(5) 0.071(2) Uani 1 1 d . . . . .
C3A C 0.1576(4) 0.5900(7) 0.3692(6) 0.088(3) Uani 1 1 d . . . . .
H3A H 0.123566 0.570160 0.330948 0.106 Uiso 1 1 calc R . . . .
C4A C 0.1540(4) 0.5678(7) 0.4341(6) 0.090(3) Uani 1 1 d . . . . .
H4A H 0.118536 0.524291 0.439331 0.108 Uiso 1 1 calc R . . . .
C5A C 0.1978(4) 0.6035(7) 0.4933(5) 0.081(2) Uani 1 1 d . . . . .
H5A H 0.191390 0.590587 0.537325 0.097 Uiso 1 1 calc R . . . .
C6A C 0.2527(3) 0.6604(5) 0.4841(4) 0.0634(16) Uani 1 1 d . . . . .
C7A C 0.2885(3) 0.8312(6) 0.3397(3) 0.0597(16) Uani 1 1 d . . . . .
C8A C 0.2370(3) 0.7884(7) 0.2912(4) 0.0712(19) Uani 1 1 d . . . . .
C9A C 0.2043(4) 0.8599(9) 0.2364(4) 0.086(3) Uani 1 1 d . . . . .
H9A H 0.170124 0.830793 0.201080 0.103 Uiso 1 1 calc R . . . .
C10A C 0.2232(4) 0.9705(10) 0.2361(4) 0.093(3) Uani 1 1 d . . . . .
H10A H 0.203177 1.017593 0.198258 0.112 Uiso 1 1 calc R . . . .
C11A C 0.2696(4) 1.0176(8) 0.2875(4) 0.082(2) Uani 1 1 d . . . . .
H11A H 0.279412 1.097215 0.287197 0.099 Uiso 1 1 calc R . . . .
C12A C 0.3025(3) 0.9473(6) 0.3405(3) 0.0621(16) Uani 1 1 d . . . . .
C13A C 0.3349(3) 0.8482(5) 0.4724(3) 0.0492(13) Uani 1 1 d . . . . .
C14A C 0.3205(3) 0.8176(6) 0.5346(3) 0.0559(14) Uani 1 1 d . . . . .
C15A C 0.3257(3) 0.8968(7) 0.5842(3) 0.0636(17) Uani 1 1 d . . . . .
H15A H 0.317406 0.876724 0.626558 0.076 Uiso 1 1 calc R . . . .
C16A C 0.3433(3) 1.0086(7) 0.5726(4) 0.0668(17) Uani 1 1 d . . . . .
H16A H 0.350889 1.062023 0.609233 0.080 Uiso 1 1 calc R . . . .
C17A C 0.3502(3) 1.0452(6) 0.5098(4) 0.0627(16) Uani 1 1 d . . . . .
H17A H 0.358190 1.123445 0.501466 0.075 Uiso 1 1 calc R . . . .
C18A C 0.3449(3) 0.9610(5) 0.4593(3) 0.0530(13) Uani 1 1 d . . . . .
C20A C 0.4969(3) 0.6832(6) 0.3236(4) 0.108(2) Uani 1 1 d . U . . .
H20A H 0.512796 0.606937 0.331327 0.129 Uiso 1 1 calc R . . . .
C21A C 0.5241(2) 0.7705(7) 0.3686(3) 0.109(2) Uani 1 1 d G U . . .
H21A H 0.558499 0.753835 0.407149 0.131 Uiso 1 1 calc R . . . .
C22A C 0.5009(3) 0.8821(6) 0.3573(4) 0.121(2) Uani 1 1 d G U . . .
H22A H 0.519460 0.941723 0.388109 0.145 Uiso 1 1 calc R . . . .
C23A C 0.4506(3) 0.9064(6) 0.3010(4) 0.120(2) Uani 1 1 d G U . . .
H23A H 0.434718 0.982714 0.293248 0.143 Uiso 1 1 calc R . . . .
C24A C 0.4234(3) 0.8192(8) 0.2559(3) 0.110(2) Uani 1 1 d G U . . .
C25A C 0.4466(3) 0.7076(7) 0.2672(3) 0.113(2) Uani 1 1 d G U . . .
H25A H 0.428052 0.647929 0.236464 0.136 Uiso 1 1 calc R . . . .
C26A C 0.3721(7) 0.8699(14) 0.2001(6) 0.158(5) Uani 1 1 d . U . . .
H26A H 0.330977 0.835734 0.200860 0.237 Uiso 1 1 calc GR . . . .
H26B H 0.380950 0.854118 0.155961 0.237 Uiso 1 1 calc GR . . . .
H26C H 0.370439 0.953151 0.206783 0.237 Uiso 1 1 calc GR . . . .
Ag1B Ag 0.91481(2) 0.65103(5) 0.42901(3) 0.0719(2) Uani 1 1 d . . . . .
P1B P 0.82372(6) 0.75787(13) 0.43997(7) 0.0472(3) Uani 1 1 d . . . . .
O1B O 0.82177(19) 0.7930(4) 0.5857(2) 0.0616(11) Uani 1 1 d . . . . .
O2B O 0.7022(2) 0.6402(4) 0.3709(2) 0.0612(11) Uani 1 1 d . . . . .
O3B O 0.8180(2) 0.9927(4) 0.3768(2) 0.0652(11) Uani 1 1 d . . . . .
S1B S 0.9633(2) 0.3815(4) 0.4171(2) 0.0626(9) Uani 0.530(5) 1 d D U P A 1
O4B O 0.9176(4) 0.4709(7) 0.3911(5) 0.0618(17) Uani 0.530(5) 1 d D U P A 1
O5B O 0.9355(5) 0.2785(7) 0.4363(6) 0.086(3) Uani 0.530(5) 1 d D U P A 1
O6B O 1.0213(3) 0.4196(8) 0.4641(4) 0.0634(14) Uani 0.530(5) 1 d D U P A 1
C19B C 0.9913(4) 0.3404(8) 0.3438(4) 0.0703(16) Uani 0.530(5) 1 d D U P A 1
F1B F 1.0149(5) 0.4298(8) 0.3182(5) 0.108(3) Uani 0.530(5) 1 d D U P A 1
F2B F 0.9462(6) 0.2882(11) 0.2961(5) 0.107(3) Uani 0.530(5) 1 d D U P A 1
F3B F 1.0352(4) 0.2581(9) 0.3599(5) 0.092(2) Uani 0.530(5) 1 d D U P A 1
S1C S 0.9717(3) 0.3661(4) 0.4307(3) 0.0594(9) Uani 0.470(5) 1 d D U P A 2
O4C O 0.9142(3) 0.4316(8) 0.4053(5) 0.052(2) Uani 0.470(5) 1 d D U P A 2
O5C O 0.9756(5) 0.3041(8) 0.4930(4) 0.0686(15) Uani 0.470(5) 1 d D U P A 2
O6C O 1.0306(4) 0.4236(9) 0.4309(7) 0.078(3) Uani 0.470(5) 1 d D U P A 2
C19C C 0.9687(5) 0.2601(8) 0.3644(5) 0.0705(16) Uani 0.470(5) 1 d D U P A 2
F1C F 1.0196(5) 0.1925(11) 0.3815(6) 0.102(3) Uani 0.470(5) 1 d D U P A 2
F2C F 0.9178(5) 0.1946(9) 0.3622(6) 0.097(3) Uani 0.470(5) 1 d D U P A 2
F3C F 0.9639(8) 0.3149(14) 0.3054(6) 0.116(4) Uani 0.470(5) 1 d D U P A 2
C1B C 0.8321(2) 0.8913(5) 0.4844(3) 0.0500(12) Uani 1 1 d . . . . .
C2B C 0.8315(3) 0.8941(6) 0.5532(3) 0.0539(13) Uani 1 1 d . . . . .
C3B C 0.8393(3) 0.9973(7) 0.5878(4) 0.0670(18) Uani 1 1 d . . . . .
H3B H 0.840837 0.999838 0.635051 0.080 Uiso 1 1 calc R . . . .
C4B C 0.8448(3) 1.0970(7) 0.5526(4) 0.0687(18) Uani 1 1 d . . . . .
H4B H 0.852718 1.167449 0.577032 0.082 Uiso 1 1 calc R . . . .
C5B C 0.8392(3) 1.0976(6) 0.4833(4) 0.0691(18) Uani 1 1 d . . . . .
H5B H 0.841194 1.167621 0.459788 0.083 Uiso 1 1 calc R . . . .
C6B C 0.8306(3) 0.9943(6) 0.4488(3) 0.0580(15) Uani 1 1 d . . . . .
C7B C 0.7667(2) 0.6994(5) 0.4801(3) 0.0501(13) Uani 1 1 d . . . . .
C8B C 0.7128(3) 0.6455(5) 0.4416(4) 0.0559(14) Uani 1 1 d . . . . .
C9B C 0.6695(3) 0.5969(6) 0.4731(4) 0.0645(17) Uani 1 1 d . . . . .
H9B H 0.633289 0.556165 0.447387 0.077 Uiso 1 1 calc R . . . .
C10B C 0.6805(3) 0.6093(6) 0.5433(4) 0.0703(19) Uani 1 1 d . . . . .
H10B H 0.652528 0.572321 0.565751 0.084 Uiso 1 1 calc R . . . .
C11B C 0.7306(3) 0.6733(7) 0.5818(4) 0.0670(18) Uani 1 1 d . . . . .
H11B H 0.735540 0.685047 0.629254 0.080 Uiso 1 1 calc R . . . .
C12B C 0.7734(3) 0.7200(6) 0.5491(3) 0.0549(14) Uani 1 1 d . . . . .
C13B C 0.7658(3) 0.8087(5) 0.3660(3) 0.0505(13) Uani 1 1 d . . . . .
C14B C 0.7122(3) 0.7418(6) 0.3388(3) 0.0562(14) Uani 1 1 d . . . . .
C15B C 0.6671(3) 0.7786(7) 0.2815(3) 0.0687(18) Uani 1 1 d . . . . .
H15B H 0.630527 0.733381 0.261787 0.082 Uiso 1 1 calc R . . . .
C16B C 0.6768(4) 0.8843(7) 0.2534(3) 0.074(2) Uani 1 1 d . . . . .
H16B H 0.647800 0.907709 0.211985 0.088 Uiso 1 1 calc R . . . .
C17B C 0.7265(4) 0.9563(7) 0.2830(3) 0.0708(19) Uani 1 1 d . . . . .
H17B H 0.730740 1.029654 0.264033 0.085 Uiso 1 1 calc R . . . .
C18B C 0.7708(3) 0.9177(6) 0.3421(3) 0.0580(14) Uani 1 1 d . . . . .
C20B C 0.9772(5) 0.6861(8) 0.3372(6) 0.166(4) Uani 1 1 d . U . . .
H20B H 1.001090 0.618072 0.351543 0.199 Uiso 1 1 calc R . . . .
C21B C 0.9265(5) 0.6848(9) 0.2789(6) 0.174(4) Uani 1 1 d G U . . .
H21B H 0.915817 0.615854 0.253409 0.209 Uiso 1 1 calc R . . . .
C22B C 0.8915(4) 0.7844(11) 0.2580(4) 0.178(4) Uani 1 1 d G U . . .
H22B H 0.856895 0.783459 0.218148 0.213 Uiso 1 1 calc R . . . .
C23B C 0.9072(4) 0.8852(8) 0.2953(6) 0.174(4) Uani 1 1 d DG U . . .
H23B H 0.883246 0.953282 0.281019 0.209 Uiso 1 1 calc R . . . .
C24B C 0.9578(5) 0.8866(8) 0.3536(5) 0.174(4) Uani 1 1 d DG U . . .
C25B C 0.9928(4) 0.7870(11) 0.3746(5) 0.172(4) Uani 1 1 d DG U . . .
H25B H 1.027442 0.787898 0.414416 0.207 Uiso 1 1 calc R . . . .
C26B C 0.9765(9) 0.9975(13) 0.3957(10) 0.268(8) Uani 1 1 d D U . . .
H26D H 1.006548 1.041836 0.377122 0.402 Uiso 1 1 calc GR . . . .
H26E H 0.996610 0.977572 0.443449 0.402 Uiso 1 1 calc GR . . . .
H26F H 0.938242 1.043694 0.393382 0.402 Uiso 1 1 calc GR . . . .

loop_
_atom_site_aniso_label
_atom_site_aniso_U_11
_atom_site_aniso_U_22
_atom_site_aniso_U_33
_atom_site_aniso_U_23
_atom_site_aniso_U_13
_atom_site_aniso_U_12
Ag1A 0.0357(2) 0.0656(3) 0.0596(3) 0.00000(19) 0.01056(18) 0.00074(17)
P1A 0.0347(6) 0.0560(8) 0.0605(8) -0.0001(6) 0.0117(6) -0.0027(6)
O1A 0.050(3) 0.099(4) 0.085(4) -0.026(3) 0.010(2) -0.002(3)
O2A 0.052(2) 0.066(3) 0.073(3) 0.016(2) 0.017(2) -0.007(2)
O3A 0.069(3) 0.065(3) 0.082(3) 0.027(2) 0.038(3) 0.018(2)
S1A 0.0357(6) 0.0583(8) 0.0559(8) -0.0091(6) 0.0118(5) -0.0076(6)
O4A 0.042(2) 0.078(3) 0.051(2) -0.0030(19) 0.0098(17) -0.0051(19)
O5A 0.040(2) 0.084(3) 0.091(3) -0.021(3) 0.025(2) -0.015(2)
O6A 0.060(2) 0.056(2) 0.054(2) -0.0055(18) 0.0087(19) -0.0076(19)
C19A 0.054(4) 0.068(4) 0.081(5) -0.010(3) 0.013(3) -0.009(3)
F1A 0.103(4) 0.063(3) 0.127(4) -0.007(3) -0.006(3) 0.008(2)
F2A 0.064(2) 0.083(3) 0.103(3) -0.011(2) 0.016(2) -0.034(2)
F3A 0.117(4) 0.102(4) 0.100(3) -0.050(3) 0.050(3) -0.035(3)
C1A 0.046(3) 0.051(3) 0.100(5) -0.004(3) 0.029(3) 0.001(3)
C2A 0.038(3) 0.060(4) 0.110(6) -0.012(4) 0.010(3) -0.009(3)
C3A 0.059(4) 0.075(5) 0.134(8) -0.025(5) 0.032(5) -0.014(4)
C4A 0.072(5) 0.053(4) 0.148(9) -0.003(5) 0.035(6) -0.010(4)
C5A 0.078(5) 0.059(4) 0.122(7) 0.018(4) 0.055(5) 0.015(4)
C6A 0.055(4) 0.048(3) 0.090(5) 0.010(3) 0.023(3) 0.005(3)
C7A 0.035(3) 0.087(5) 0.052(3) -0.005(3) 0.003(2) 0.004(3)
C8A 0.045(3) 0.095(6) 0.069(4) -0.015(4) 0.006(3) 0.001(3)
C9A 0.055(4) 0.139(9) 0.056(4) 0.002(4) 0.001(3) 0.015(5)
C10A 0.071(5) 0.129(8) 0.077(5) 0.026(5) 0.016(4) 0.017(5)
C11A 0.061(4) 0.112(6) 0.072(4) 0.033(4) 0.014(3) 0.014(4)
C12A 0.053(3) 0.080(5) 0.055(3) 0.016(3) 0.015(3) 0.001(3)
C13A 0.034(3) 0.056(3) 0.055(3) 0.002(2) 0.006(2) -0.002(2)
C14A 0.040(3) 0.067(4) 0.062(3) 0.009(3) 0.014(2) 0.007(3)
C15A 0.049(3) 0.087(5) 0.053(3) 0.006(3) 0.009(3) 0.010(3)
C16A 0.045(3) 0.085(5) 0.066(4) -0.012(3) 0.006(3) 0.002(3)
C17A 0.040(3) 0.061(4) 0.084(4) -0.002(3) 0.011(3) 0.000(3)
C18A 0.034(3) 0.062(3) 0.060(3) 0.002(3) 0.007(2) -0.005(2)
C20A 0.068(4) 0.158(5) 0.110(4) 0.033(4) 0.047(3) 0.003(4)
C21A 0.064(4) 0.155(6) 0.112(4) 0.042(4) 0.028(3) 0.006(4)
C22A 0.076(4) 0.161(6) 0.125(5) 0.038(4) 0.027(4) 0.002(4)
C23A 0.080(4) 0.165(6) 0.118(5) 0.042(4) 0.033(3) 0.002(4)
C24A 0.075(4) 0.171(6) 0.093(4) 0.037(4) 0.038(3) 0.012(4)
C25A 0.075(4) 0.169(6) 0.107(4) 0.019(4) 0.045(3) 0.000(4)
C26A 0.146(10) 0.248(14) 0.086(7) 0.029(8) 0.039(7) 0.059(10)
Ag1B 0.0449(3) 0.1026(4) 0.0673(3) -0.0029(3) 0.0131(2) 0.0196(2)
P1B 0.0357(6) 0.0539(8) 0.0522(7) 0.0063(6) 0.0114(5) 0.0008(6)
O1B 0.049(2) 0.080(3) 0.053(2) 0.007(2) 0.0071(18) 0.002(2)
O2B 0.052(2) 0.054(2) 0.072(3) -0.006(2) 0.005(2) -0.0023(18)
O3B 0.066(3) 0.060(3) 0.076(3) 0.017(2) 0.029(2) -0.004(2)
S1B 0.0589(14) 0.0654(14) 0.0649(14) -0.0053(12) 0.0185(11) -0.0047(12)
O4B 0.060(2) 0.063(2) 0.063(2) -0.0021(17) 0.0159(16) 0.0007(17)
O5B 0.084(4) 0.084(4) 0.096(4) -0.004(3) 0.032(3) -0.010(3)
O6B 0.062(2) 0.065(2) 0.063(2) -0.0004(16) 0.0147(15) -0.0018(16)
C19B 0.068(2) 0.071(2) 0.071(2) -0.0029(16) 0.0173(16) -0.0002(16)
F1B 0.111(4) 0.116(4) 0.104(4) -0.001(3) 0.040(3) 0.008(3)
F2B 0.104(5) 0.117(5) 0.104(4) -0.027(3) 0.033(3) 0.007(3)
F3B 0.083(4) 0.098(4) 0.099(4) -0.003(3) 0.032(3) 0.007(3)
S1C 0.0568(14) 0.0598(14) 0.0631(15) -0.0002(12) 0.0179(12) -0.0006(11)
O4C 0.051(3) 0.052(3) 0.053(3) 0.003(3) 0.012(3) 0.001(3)
O5C 0.067(2) 0.069(2) 0.069(2) 0.0018(16) 0.0171(16) 0.0011(16)
O6C 0.071(4) 0.081(4) 0.082(4) -0.003(3) 0.018(3) -0.004(3)
C19C 0.069(2) 0.071(2) 0.072(2) -0.0013(16) 0.0173(16) 0.0005(16)
F1C 0.096(4) 0.098(4) 0.111(4) -0.007(3) 0.027(3) 0.011(3)
F2C 0.092(4) 0.089(4) 0.105(4) -0.005(3) 0.016(3) 0.001(3)
F3C 0.114(5) 0.127(5) 0.113(5) -0.016(3) 0.039(3) 0.003(4)
C1B 0.031(2) 0.058(3) 0.059(3) 0.003(3) 0.009(2) 0.000(2)
C2B 0.031(3) 0.070(4) 0.058(3) -0.001(3) 0.006(2) 0.002(2)
C3B 0.038(3) 0.089(5) 0.071(4) -0.015(4) 0.009(3) 0.000(3)
C4B 0.040(3) 0.072(4) 0.091(5) -0.018(4) 0.011(3) -0.006(3)
C5B 0.045(3) 0.060(4) 0.104(6) -0.003(4) 0.023(3) -0.008(3)
C6B 0.037(3) 0.069(4) 0.069(4) 0.000(3) 0.016(3) -0.005(3)
C7B 0.034(3) 0.049(3) 0.066(3) 0.011(3) 0.010(2) 0.006(2)
C8B 0.045(3) 0.047(3) 0.075(4) 0.006(3) 0.013(3) 0.005(2)
C9B 0.038(3) 0.053(3) 0.101(5) 0.016(3) 0.016(3) 0.001(3)
C10B 0.049(4) 0.063(4) 0.103(6) 0.027(4) 0.029(4) 0.007(3)
C11B 0.051(3) 0.080(4) 0.074(4) 0.027(4) 0.025(3) 0.012(3)
C12B 0.039(3) 0.067(4) 0.060(3) 0.017(3) 0.013(2) 0.006(3)
C13B 0.044(3) 0.061(3) 0.047(3) 0.006(2) 0.012(2) 0.009(3)
C14B 0.051(3) 0.062(4) 0.052(3) -0.006(3) 0.007(3) 0.007(3)
C15B 0.060(4) 0.085(5) 0.055(3) -0.012(3) 0.003(3) 0.012(3)
C16B 0.076(5) 0.097(6) 0.044(3) 0.005(3) 0.009(3) 0.026(4)
C17B 0.084(5) 0.077(5) 0.054(3) 0.019(3) 0.025(3) 0.018(4)
C18B 0.057(3) 0.064(4) 0.057(3) 0.009(3) 0.021(3) 0.002(3)
C20B 0.112(5) 0.187(7) 0.244(10) 0.002(7) 0.127(6) 0.000(6)
C21B 0.133(6) 0.191(7) 0.238(9) 0.000(7) 0.120(6) 0.005(6)
C22B 0.141(6) 0.195(8) 0.235(9) 0.004(7) 0.118(6) 0.006(6)
C23B 0.135(6) 0.191(7) 0.241(10) 0.008(7) 0.128(6) -0.001(6)
C24B 0.123(6) 0.191(7) 0.252(9) -0.003(7) 0.128(6) -0.011(6)
C25B 0.115(5) 0.192(7) 0.251(9) -0.002(7) 0.120(6) -0.008(6)
C26B 0.198(14) 0.266(17) 0.369(19) -0.063(16) 0.126(14) -0.036(14)

loop_
_atom_type_symbol
_atom_type_description
_atom_type_scat_dispersion_real
_atom_type_scat_dispersion_imag
_atom_type_scat_source
C C 0.0137 0.0067 'International Tables Vol C Tables 4.2.6.8 and 6.1.1.4'
H H 0.0000 0.0000 'International Tables Vol C Tables 4.2.6.8 and 6.1.1.4'
Ag Ag 0.0782 3.3822 'International Tables Vol C Tables 4.2.6.8 and 6.1.1.4'
F F 0.0583 0.0400 'International Tables Vol C Tables 4.2.6.8 and 6.1.1.4'
O O 0.0389 0.0241 'International Tables Vol C Tables 4.2.6.8 and 6.1.1.4'
P P 0.2543 0.3332 'International Tables Vol C Tables 4.2.6.8 and 6.1.1.4'
S S 0.2925 0.4295 'International Tables Vol C Tables 4.2.6.8 and 6.1.1.4'

loop_
_geom_angle_atom_site_label_1
_geom_angle_atom_site_label_2
_geom_angle_atom_site_label_3
_geom_angle
_geom_angle_site_symmetry_1
_geom_angle_site_symmetry_3
P1A Ag1A O4A 123.03(10) . .
P1A Ag1A O6A 133.05(11) . 3_666
P1A Ag1A C20A 127.44(13) . .
O4A Ag1A C20A 90.50(18) . .
O6A Ag1A O4A 84.54(13) 3_666 .
O6A Ag1A C20A 84.02(18) 3_666 .
C1A P1A Ag1A 123.7(2) . .
C1A P1A C7A 94.9(3) . .
C7A P1A Ag1A 121.4(2) . .
C13A P1A Ag1A 119.29(19) . .
C13A P1A C1A 96.2(3) . .
C13A P1A C7A 94.5(3) . .
C2A O1A C8A 116.0(5) . .
C12A O2A C18A 115.9(5) . .
C6A O3A C14A 116.8(5) . .
O4A S1A O6A 113.5(3) . .
O4A S1A C19A 102.6(3) . .
O5A S1A O4A 115.3(3) . .
O5A S1A O6A 115.7(3) . .
O5A S1A C19A 104.3(3) . .
O6A S1A C19A 102.9(3) . .
S1A O4A Ag1A 116.5(2) . .
S1A O6A Ag1A 126.0(2) . 3_666
F1A C19A S1A 111.7(4) . .
F1A C19A F2A 107.6(5) . .
F1A C19A F3A 108.7(6) . .
F2A C19A S1A 110.6(4) . .
F3A C19A S1A 111.7(4) . .
F3A C19A F2A 106.4(5) . .
C2A C1A P1A 117.7(6) . .
C6A C1A P1A 120.3(6) . .
C6A C1A C2A 121.4(6) . .
O1A C2A C1A 121.0(6) . .
O1A C2A C3A 120.7(8) . .
C3A C2A C1A 118.1(9) . .
C4A C3A C2A 118.0(9) . .
C3A C4A C5A 125.5(8) . .
C4A C5A C6A 116.0(8) . .
O3A C6A C5A 119.0(7) . .
C1A C6A O3A 120.7(6) . .
C1A C6A C5A 120.3(8) . .
C8A C7A P1A 120.4(6) . .
C8A C7A C12A 119.8(7) . .
C12A C7A P1A 119.3(5) . .
O1A C8A C9A 120.8(7) . .
C7A C8A O1A 119.5(7) . .
C7A C8A C9A 119.7(8) . .
C10A C9A C8A 118.1(8) . .
C9A C10A C11A 123.0(8) . .
C10A C11A C12A 118.9(9) . .
O2A C12A C7A 120.7(5) . .
O2A C12A C11A 119.3(7) . .
C7A C12A C11A 119.9(7) . .
C14A C13A P1A 119.2(5) . .
C18A C13A P1A 120.8(5) . .
C18A C13A C14A 119.7(6) . .
C13A C14A O3A 119.0(6) . .
C15A C14A O3A 121.1(6) . .
C15A C14A C13A 119.7(6) . .
C14A C15A C16A 119.1(6) . .
C17A C16A C15A 122.8(7) . .
C16A C17A C18A 116.6(6) . .
O2A C18A C17A 118.6(6) . .
C13A C18A O2A 120.2(6) . .
C13A C18A C17A 121.1(6) . .
C21A C20A Ag1A 86.4(3) . .
C21A C20A C25A 120.0 . .
C25A C20A Ag1A 95.0(3) . .
C22A C21A C20A 120.0 . .
C21A C22A C23A 120.0 . .
C24A C23A C22A 120.0 . .
C23A C24A C25A 120.0 . .
C23A C24A C26A 108.4(8) . .
C25A C24A C26A 131.5(8) . .
C24A C25A C20A 120.0 . .
P1B Ag1B O6B 113.2(2) . 3_766
P1B Ag1B O5C 119.9(2) . 3_766
P1B Ag1B C20B 125.48(19) . .
O4B Ag1B P1B 127.9(2) . .
O4B Ag1B O6B 85.9(3) . 3_766
O4B Ag1B O5C 107.5(3) . 3_766
O4B Ag1B C20B 80.5(4) . .
O6B Ag1B O5C 43.9(3) 3_766 3_766
O6B Ag1B C20B 114.4(3) 3_766 .
O5C Ag1B C20B 80.5(3) 3_766 .
C1B P1B Ag1B 121.37(18) . .
C1B P1B C7B 95.4(3) . .
C1B P1B C13B 95.4(3) . .
C7B P1B Ag1B 122.13(19) . .
C7B P1B C13B 95.0(3) . .
C13B P1B Ag1B 120.82(19) . .
C2B O1B C12B 116.5(4) . .
C8B O2B C14B 116.0(4) . .
C18B O3B C6B 116.8(5) . .
O4B S1B O5B 113.7(7) . .
O4B S1B C19B 103.6(5) . .
O5B S1B C19B 104.8(6) . .
O6B S1B O4B 114.9(6) . .
O6B S1B O5B 115.8(7) . .
O6B S1B C19B 101.7(6) . .
S1B O4B Ag1B 128.9(6) . .
S1B O6B Ag1B 134.1(6) . 3_766
F1B C19B S1B 111.1(7) . .
F1B C19B F2B 111.2(10) . .
F1B C19B F3B 109.7(9) . .
F2B C19B S1B 112.0(8) . .
F3B C19B S1B 111.1(7) . .
F3B C19B F2B 101.3(9) . .
O4C S1C O6C 116.2(7) . .
O4C S1C C19C 103.5(6) . .
O5C S1C O4C 115.3(6) . .
O5C S1C O6C 112.3(7) . .
O5C S1C C19C 107.0(6) . .
O6C S1C C19C 100.4(6) . .
F1C C19C S1C 110.0(8) . .
F1C C19C F2C 107.3(10) . .
F1C C19C F3C 112.6(11) . .
F2C C19C S1C 106.5(7) . .
F2C C19C F3C 111.7(11) . .
F3C C19C S1C 108.5(9) . .
C2B C1B P1B 119.9(5) . .
C6B C1B P1B 120.2(5) . .
C6B C1B C2B 119.3(6) . .
O1B C2B C1B 119.7(6) . .
C3B C2B O1B 120.6(6) . .
C3B C2B C1B 119.7(6) . .
C2B C3B C4B 118.9(7) . .
C5B C4B C3B 122.2(7) . .
C4B C5B C6B 118.5(7) . .
C1B C6B O3B 119.6(6) . .
C5B C6B O3B 119.9(6) . .
C5B C6B C1B 120.4(6) . .
C8B C7B P1B 120.3(5) . .
C8B C7B C12B 120.1(6) . .
C12B C7B P1B 119.3(4) . .
C7B C8B O2B 119.5(6) . .
C7B C8B C9B 120.2(7) . .
C9B C8B O2B 120.4(6) . .
C8B C9B C10B 118.2(6) . .
C11B C10B C9B 122.4(6) . .
C10B C11B C12B 118.1(7) . .
C7B C12B O1B 120.4(5) . .
C11B C12B O1B 119.2(6) . .
C11B C12B C7B 120.3(6) . .
C14B C13B P1B 118.8(5) . .
C18B C13B P1B 119.9(5) . .
C18B C13B C14B 120.8(5) . .
C13B C14B O2B 120.4(5) . .
C15B C14B O2B 119.6(6) . .
C15B C14B C13B 119.9(6) . .
C14B C15B C16B 117.9(7) . .
C17B C16B C15B 123.0(6) . .
C16B C17B C18B 117.7(7) . .
O3B C18B C17B 118.9(6) . .
C13B C18B O3B 121.1(5) . .
C13B C18B C17B 119.9(6) . .
C21B C20B Ag1B 99.3(4) . .
C21B C20B C25B 120.0 . .
C25B C20B Ag1B 80.9(4) . .
C20B C21B C22B 120.0 . .
C23B C22B C21B 120.0 . .
C22B C23B C24B 120.0 . .
C23B C24B C25B 120.0 . .
C23B C24B C26B 121.1(7) . .
C25B C24B C26B 118.9(7) . .
C24B C25B C20B 120.0 . .

loop_
_geom_bond_atom_site_label_1
_geom_bond_atom_site_label_2
_geom_bond_distance
_geom_bond_site_symmetry_2
Ag1A P1A 2.3830(15) .
Ag1A O4A 2.397(4) .
Ag1A O6A 2.393(4) 3_666
Ag1A C20A 2.560(6) .
P1A C1A 1.776(6) .
P1A C7A 1.802(7) .
P1A C13A 1.770(6) .
O1A C2A 1.373(10) .
O1A C8A 1.392(10) .
O2A C12A 1.379(8) .
O2A C18A 1.394(7) .
O3A C6A 1.402(9) .
O3A C14A 1.420(8) .
S1A O4A 1.443(3) .
S1A O5A 1.436(3) .
S1A O6A 1.443(3) .
S1A C19A 1.808(6) .
C19A F1A 1.323(7) .
C19A F2A 1.329(5) .
C19A F3A 1.326(5) .
C1A C2A 1.434(11) .
C1A C6A 1.360(10) .
C2A C3A 1.399(10) .
C3A C4A 1.362(14) .
C4A C5A 1.387(13) .
C5A C6A 1.416(10) .
C7A C8A 1.377(9) .
C7A C12A 1.383(10) .
C8A C9A 1.422(11) .
C9A C10A 1.351(13) .
C10A C11A 1.365(13) .
C11A C12A 1.391(9) .
C13A C14A 1.419(9) .
C13A C18A 1.368(8) .
C14A C15A 1.347(10) .
C15A C16A 1.392(11) .
C16A C17A 1.386(10) .
C17A C18A 1.398(9) .
C20A C21A 1.3900 .
C20A C25A 1.3900 .
C21A C22A 1.3900 .
C22A C23A 1.3900 .
C23A C24A 1.3900 .
C24A C25A 1.3900 .
C24A C26A 1.489(13) .
Ag1B P1B 2.3943(15) .
Ag1B O4B 2.238(9) .
Ag1B O6B 2.394(8) 3_766
Ag1B O5C 2.547(10) 3_766
Ag1B C20B 2.600(8) .
P1B C1B 1.779(6) .
P1B C7B 1.782(6) .
P1B C13B 1.789(6) .
O1B C2B 1.390(8) .
O1B C12B 1.404(8) .
O2B C8B 1.392(8) .
O2B C14B 1.393(8) .
O3B C6B 1.413(8) .
O3B C18B 1.391(8) .
S1B O4B 1.440(4) .
S1B O5B 1.440(4) .
S1B O6B 1.437(4) .
S1B C19B 1.809(7) .
C19B F1B 1.323(8) .
C19B F2B 1.332(6) .
C19B F3B 1.331(6) .
S1C O4C 1.441(4) .
S1C O5C 1.436(4) .
S1C O6C 1.442(4) .
S1C C19C 1.812(7) .
C19C F1C 1.326(8) .
C19C F2C 1.333(6) .
C19C F3C 1.334(6) .
C1B C2B 1.397(9) .
C1B C6B 1.395(9) .
C2B C3B 1.379(10) .
C3B C4B 1.383(11) .
C4B C5B 1.378(11) .
C5B C6B 1.377(10) .
C7B C8B 1.379(9) .
C7B C12B 1.387(9) .
C8B C9B 1.386(9) .
C9B C10B 1.387(11) .
C10B C11B 1.381(11) .
C11B C12B 1.385(8) .
C13B C14B 1.389(9) .
C13B C18B 1.372(9) .
C14B C15B 1.379(9) .
C15B C16B 1.394(11) .
C16B C17B 1.375(11) .
C17B C18B 1.400(9) .
C20B C21B 1.3900 .
C20B C25B 1.3900 .
C21B C22B 1.3900 .
C22B C23B 1.3900 .
C23B C24B 1.3900 .
C24B C25B 1.3900 .
C24B C26B 1.543(5) .

loop_
_geom_torsion_atom_site_label_1
_geom_torsion_atom_site_label_2
_geom_torsion_atom_site_label_3
_geom_torsion_atom_site_label_4
_geom_torsion
_geom_torsion_site_symmetry_4
Ag1A P1A C1A C2A -94.3(5) .
Ag1A P1A C1A C6A 94.4(5) .
Ag1A P1A C7A C8A 96.6(6) .
Ag1A P1A C7A C12A -92.0(5) .
Ag1A P1A C13A C14A -95.3(5) .
Ag1A P1A C13A C18A 91.6(5) .
Ag1A C20A C21A C22A -93.7(2) .
Ag1A C20A C25A C24A 88.7(3) .
P1A C1A C2A O1A -4.7(9) .
P1A C1A C2A C3A -178.7(6) .
P1A C1A C6A O3A 1.3(9) .
P1A C1A C6A C5A -179.3(5) .
P1A C7A C8A O1A 1.3(9) .
P1A C7A C8A C9A -179.4(6) .
P1A C7A C12A O2A -1.0(9) .
P1A C7A C12A C11A -179.5(5) .
P1A C13A C14A O3A -6.7(7) .
P1A C13A C14A C15A 177.3(5) .
P1A C13A C18A O2A 4.7(7) .
P1A C13A C18A C17A -177.7(4) .
O1A C2A C3A C4A -174.7(7) .
O1A C8A C9A C10A 175.8(7) .
O3A C14A C15A C16A -173.9(5) .
O4A S1A O6A Ag1A -54.0(4) 3_666
O4A S1A C19A F1A 55.0(5) .
O4A S1A C19A F2A -64.8(5) .
O4A S1A C19A F3A 177.0(5) .
O5A S1A O4A Ag1A 7.2(4) .
O5A S1A O6A Ag1A 82.6(4) 3_666
O5A S1A C19A F1A -65.7(5) .
O5A S1A C19A F2A 174.6(5) .
O5A S1A C19A F3A 56.3(5) .
O6A S1A O4A Ag1A 144.1(2) .
O6A S1A C19A F1A 173.1(4) .
O6A S1A C19A F2A 53.4(5) .
O6A S1A C19A F3A -64.9(5) .
C19A S1A O4A Ag1A -105.5(3) .
C19A S1A O6A Ag1A -164.2(3) 3_666
C1A P1A C7A C8A -38.3(6) .
C1A P1A C7A C12A 133.1(6) .
C1A P1A C13A C14A 39.3(5) .
C1A P1A C13A C18A -133.9(5) .
C1A C2A C3A C4A -0.7(11) .
C2A O1A C8A C7A 45.8(9) .
C2A O1A C8A C9A -133.5(7) .
C2A C1A C6A O3A -169.7(6) .
C2A C1A C6A C5A 9.7(10) .
C2A C3A C4A C5A 6.9(13) .
C3A C4A C5A C6A -4.8(12) .
C4A C5A C6A O3A 175.7(6) .
C4A C5A C6A C1A -3.7(10) .
C6A O3A C14A C13A -40.0(7) .
C6A O3A C14A C15A 135.9(6) .
C6A C1A C2A O1A 166.5(6) .
C6A C1A C2A C3A -7.4(10) .
C7A P1A C1A C2A 39.0(6) .
C7A P1A C1A C6A -132.3(6) .
C7A P1A C13A C14A 134.8(5) .
C7A P1A C13A C18A -38.4(5) .
C7A C8A C9A C10A -3.5(12) .
C8A O1A C2A C1A -44.1(9) .
C8A O1A C2A C3A 129.7(7) .
C8A C7A C12A O2A 170.4(6) .
C8A C7A C12A C11A -8.0(10) .
C8A C9A C10A C11A -3.6(14) .
C9A C10A C11A C12A 4.8(13) .
C10A C11A C12A O2A -177.4(7) .
C10A C11A C12A C7A 1.1(11) .
C12A O2A C18A C13A 43.0(8) .
C12A O2A C18A C17A -134.7(6) .
C12A C7A C8A O1A -170.1(6) .
C12A C7A C8A C9A 9.2(10) .
C13A P1A C1A C2A 134.0(5) .
C13A P1A C1A C6A -37.3(6) .
C13A P1A C7A C8A -134.9(6) .
C13A P1A C7A C12A 36.5(6) .
C13A C14A C15A C16A 1.9(9) .
C14A O3A C6A C1A 43.5(8) .
C14A O3A C6A C5A -135.9(6) .
C14A C13A C18A O2A -168.5(5) .
C14A C13A C18A C17A 9.2(8) .
C14A C15A C16A C17A 6.0(10) .
C15A C16A C17A C18A -6.3(9) .
C16A C17A C18A O2A 176.2(5) .
C16A C17A C18A C13A -1.5(9) .
C18A O2A C12A C7A -44.6(8) .
C18A O2A C12A C11A 133.9(6) .
C18A C13A C14A O3A 166.5(5) .
C18A C13A C14A C15A -9.4(8) .
C20A C21A C22A C23A 0.0 .
C21A C20A C25A C24A 0.0 .
C21A C22A C23A C24A 0.0 .
C22A C23A C24A C25A 0.0 .
C22A C23A C24A C26A -178.7(7) .
C23A C24A C25A C20A 0.0 .
C25A C20A C21A C22A 0.0 .
C26A C24A C25A C20A 178.4(9) .
Ag1B P1B C1B C2B -95.1(4) .
Ag1B P1B C1B C6B 93.5(5) .
Ag1B P1B C7B C8B -93.5(5) .
Ag1B P1B C7B C12B 93.8(5) .
Ag1B P1B C13B C14B 94.0(5) .
Ag1B P1B C13B C18B -93.8(5) .
Ag1B C20B C21B C22B 84.9(4) .
Ag1B C20B C25B C24B -95.6(3) .
P1B C1B C2B O1B -2.6(7) .
P1B C1B C2B C3B 178.7(4) .
P1B C1B C6B O3B 4.4(7) .
P1B C1B C6B C5B -177.9(5) .
P1B C7B C8B O2B -1.9(8) .
P1B C7B C8B C9B 178.0(5) .
P1B C7B C12B O1B 4.6(8) .
P1B C7B C12B C11B -178.5(5) .
P1B C13B C14B O2B 3.5(8) .
P1B C13B C14B C15B -179.5(5) .
P1B C13B C18B O3B -4.0(8) .
P1B C13B C18B C17B 178.1(5) .
O1B C2B C3B C4B -175.9(5) .
O2B C8B C9B C10B -176.9(6) .
O2B C14B C15B C16B 175.9(6) .
O4B S1B O6B Ag1B 136.1(7) 3_766
O4B S1B C19B F1B 56.7(9) .
O4B S1B C19B F2B -68.3(10) .
O4B S1B C19B F3B 179.2(8) .
O5B S1B O4B Ag1B 122.5(8) .
O5B S1B O6B Ag1B 0.3(11) 3_766
O5B S1B C19B F1B 176.3(8) .
O5B S1B C19B F2B 51.2(10) .
O5B S1B C19B F3B -61.3(9) .
O6B S1B O4B Ag1B -14.2(10) .
O6B S1B C19B F1B -62.8(9) .
O6B S1B C19B F2B 172.1(9) .
O6B S1B C19B F3B 59.6(9) .
C19B S1B O4B Ag1B -124.3(7) .
C19B S1B O6B Ag1B -112.7(8) 3_766
O4C S1C O5C Ag1B -131.9(6) 3_766
O4C S1C C19C F1C -179.8(9) .
O4C S1C C19C F2C -63.8(9) .
O4C S1C C19C F3C 56.6(11) .
O5C S1C C19C F1C -57.6(10) .
O5C S1C C19C F2C 58.4(9) .
O5C S1C C19C F3C 178.8(10) .
O6C S1C O5C Ag1B 4.3(8) 3_766
O6C S1C C19C F1C 59.8(10) .
O6C S1C C19C F2C 175.8(9) .
O6C S1C C19C F3C -63.8(11) .
C19C S1C O5C Ag1B 113.6(5) 3_766
C1B P1B C7B C8B 133.9(5) .
C1B P1B C7B C12B -38.8(5) .
C1B P1B C13B C14B -134.3(5) .
C1B P1B C13B C18B 37.9(5) .
C1B C2B C3B C4B 2.8(9) .
C2B O1B C12B C7B 42.7(8) .
C2B O1B C12B C11B -134.2(6) .
C2B C1B C6B O3B -167.0(5) .
C2B C1B C6B C5B 10.8(8) .
C2B C3B C4B C5B 3.7(9) .
C3B C4B C5B C6B -2.9(10) .
C4B C5B C6B O3B 173.4(5) .
C4B C5B C6B C1B -4.4(9) .
C6B O3B C18B C13B -41.4(8) .
C6B O3B C18B C17B 136.5(6) .
C6B C1B C2B O1B 168.8(5) .
C6B C1B C2B C3B -9.9(8) .
C7B P1B C1B C2B 38.0(5) .
C7B P1B C1B C6B -133.3(5) .
C7B P1B C13B C14B -38.4(5) .
C7B P1B C13B C18B 133.8(5) .
C7B C8B C9B C10B 3.2(9) .
C8B O2B C14B C13B 44.5(8) .
C8B O2B C14B C15B -132.5(6) .
C8B C7B C12B O1B -168.0(5) .
C8B C7B C12B C11B 8.8(9) .
C8B C9B C10B C11B 3.7(10) .
C9B C10B C11B C12B -4.4(10) .
C10B C11B C12B O1B 174.9(6) .
C10B C11B C12B C7B -1.9(10) .
C12B O1B C2B C1B -43.6(7) .
C12B O1B C2B C3B 135.1(6) .
C12B C7B C8B O2B 170.7(5) .
C12B C7B C8B C9B -9.5(9) .
C13B P1B C1B C2B 133.6(5) .
C13B P1B C1B C6B -37.8(5) .
C13B P1B C7B C8B 38.0(5) .
C13B P1B C7B C12B -134.7(5) .
C13B C14B C15B C16B -1.1(10) .
C14B O2B C8B C7B -45.4(7) .
C14B O2B C8B C9B 134.8(6) .
C14B C13B C18B O3B 168.0(6) .
C14B C13B C18B C17B -9.9(9) .
C14B C15B C16B C17B -4.8(11) .
C15B C16B C17B C18B 3.4(11) .
C16B C17B C18B O3B -173.9(6) .
C16B C17B C18B C13B 4.0(10) .
C18B O3B C6B C1B 41.0(8) .
C18B O3B C6B C5B -136.7(6) .
C18B C13B C14B O2B -168.6(5) .
C18B C13B C14B C15B 8.4(9) .
C20B C21B C22B C23B 0.0 .
C21B C20B C25B C24B 0.0 .
C21B C22B C23B C24B 0.0 .
C22B C23B C24B C25B 0.0 .
C22B C23B C24B C26B 179.6(11) .
C23B C24B C25B C20B 0.0 .
C25B C20B C21B C22B 0.0 .
C26B C24B C25B C20B -179.6(11) .
